data_7018684
loop_
_publ_author_name
'Beckett, Michael A.'
'Horton, Peter N.'
'Hursthouse, Michael B.'
'Timmis, James L.'
'Varma, K. Sukumar'

_publ_section_title
;
 Templated heptaborate and pentaborate salts of cyclo-alkylammonium
 cations: structural and thermal properties.
;
_journal_issue 15
_journal_name_full 'Dalton transactions (Cambridge, England : 2003)'
_journal_page_first 4396
_journal_page_last 4403
_journal_paper_doi 10.1039/c2dt12310j
_journal_volume 41
_journal_year 2012
_chemical_formula_sum 'C12 H44 B8 N2 O20'
_chemical_formula_weight 622.97
_chemical_name_systematic
;
?
;
_space_group_IT_number 2
_symmetry_cell_setting triclinic
_symmetry_space_group_name_Hall '-P 1'
_symmetry_space_group_name_H-M 'P -1'
_atom_sites_solution_hydrogens geom
_atom_sites_solution_primary direct
_atom_sites_solution_secondary difmap
_audit_creation_method SHELXL-97
_cell_angle_alpha 69.2430(10)
_cell_angle_beta 81.7040(10)
_cell_angle_gamma 63.1050(10)
_cell_formula_units_Z 2
_cell_length_a 11.5041(2)
_cell_length_b 11.8807(2)
_cell_length_c 12.6861(2)
_cell_measurement_reflns_used 6559
_cell_measurement_temperature 120(2)
_cell_measurement_theta_max 27.485
_cell_measurement_theta_min 2.910
_cell_volume 1445.71(4)
_computing_cell_refinement 'DENZO (Otwinowski & Minor, 1997) & COLLECT (Hooft, R.W.W., 1998)'
_computing_data_collection 'COLLECT (Hooft, R.W.W., 1998)'
_computing_data_reduction 'DENZO (Otwinowski & Minor, 1997) & COLLECT (Hooft, R.W.W., 1998)'
_computing_molecular_graphics 'ORTEP3 for Windows (Farrugia, 1997)'
_computing_publication_material 'WinGX (Farrugia, 1999)'
_computing_structure_refinement 'SHELXL-97 (Sheldrick, 2008)'
_computing_structure_solution 'SHELXS-97 (Sheldrick, 2008)'
_diffrn_ambient_temperature 120(2)
_diffrn_detector_area_resol_mean 9.091
_diffrn_measured_fraction_theta_full 0.998
_diffrn_measured_fraction_theta_max 0.998
_diffrn_measurement_device_type 'Bruker-Nonius Roper CCD camera on \k-goniostat'
_diffrn_measurement_method '\f & \w scans'
_diffrn_radiation_monochromator graphite
_diffrn_radiation_source 'Bruker-Nonius FR591 rotating anode'
_diffrn_radiation_type MoK\a
_diffrn_radiation_wavelength 0.71073
_diffrn_reflns_av_R_equivalents 0.0278
_diffrn_reflns_av_sigmaI/netI 0.0219
_diffrn_reflns_limit_h_max 14
_diffrn_reflns_limit_h_min -14
_diffrn_reflns_limit_k_max 15
_diffrn_reflns_limit_k_min -15
_diffrn_reflns_limit_l_max 16
_diffrn_reflns_limit_l_min -16
_diffrn_reflns_number 32692
_diffrn_reflns_theta_full 27.48
_diffrn_reflns_theta_max 27.48
_diffrn_reflns_theta_min 3.06
_exptl_absorpt_coefficient_mu 0.126
_exptl_absorpt_correction_T_max 0.9353
_exptl_absorpt_correction_T_min 0.9040
_exptl_absorpt_correction_type multi-scan
_exptl_absorpt_process_details 'SADABS 2007/2 (Sheldrick, G.M., 2007)'
_exptl_crystal_colour colourless
_exptl_crystal_density_diffrn 1.431
_exptl_crystal_density_method 'not measured'
_exptl_crystal_description block
_exptl_crystal_F_000 660
_exptl_crystal_size_max 0.82
_exptl_crystal_size_mid 0.73
_exptl_crystal_size_min 0.54
_refine_diff_density_max 0.646
_refine_diff_density_min -0.238
_refine_diff_density_rms 0.043
_refine_ls_extinction_coef 0.0302(18)
_refine_ls_extinction_expression Fc^*^=kFc[1+0.001xFc^2^\l^3^/sin(2\q)]^-1/4^
_refine_ls_extinction_method SHELXL
_refine_ls_goodness_of_fit_ref 1.037
_refine_ls_hydrogen_treatment mixed
_refine_ls_matrix_type full
_refine_ls_number_parameters 447
_refine_ls_number_reflns 6619
_refine_ls_number_restraints 185
_refine_ls_restrained_S_all 1.025
_refine_ls_R_factor_all 0.0388
_refine_ls_R_factor_gt 0.0338
_refine_ls_shift/su_max 0.001
_refine_ls_shift/su_mean 0.000
_refine_ls_structure_factor_coef Fsqd
_refine_ls_weighting_details 'calc w=1/[\s^2^(Fo^2^)+(0.0370P)^2^+0.6091P] where P=(Fo^2^+2Fc^2^)/3'
_refine_ls_weighting_scheme calc
_refine_ls_wR_factor_gt 0.0820
_refine_ls_wR_factor_ref 0.0850
_reflns_number_gt 5977
_reflns_number_total 6619
_reflns_threshold_expression >2sigma(I)
_cod_data_source_file c2dt12310j.txt
_cod_data_source_block 6
_cod_original_sg_symbol_H-M P-1
_cod_database_code 7018684

loop_
_symmetry_equiv_pos_as_xyz
'x, y, z'
'-x, -y, -z'

loop_
_atom_site_label
_atom_site_type_symbol
_atom_site_fract_x
_atom_site_fract_y
_atom_site_fract_z
_atom_site_U_iso_or_equiv
_atom_site_adp_type
_atom_site_occupancy
_atom_site_symmetry_multiplicity
_atom_site_calc_flag
_atom_site_refinement_flags
_atom_site_disorder_assembly
_atom_site_disorder_group
B1 B 0.86619(11) 0.83415(11) 0.33417(9) 0.0107(2) Uani 1 1 d . . .
B2 B 0.93119(11) 0.89536(11) 0.13498(10) 0.0119(2) Uani 1 1 d . . .
B3 B 0.93243(11) 1.01957(11) 0.25455(9) 0.0112(2) Uani 1 1 d . . .
B4 B 1.06806(11) 0.81388(12) 0.39810(10) 0.0136(2) Uani 1 1 d . . .
B5 B 0.77124(11) 1.23908(12) 0.26866(10) 0.0134(2) Uani 1 1 d . . .
B6 B 0.74134(11) 1.04881(12) 0.39596(10) 0.0120(2) Uani 1 1 d . . .
B7 B 0.65738(11) 0.87972(12) 0.43158(9) 0.0122(2) Uani 1 1 d . . .
O1 O 0.82561(7) 0.98009(7) 0.31222(6) 0.00996(15) Uani 1 1 d . . .
O2 O 0.88951(7) 0.81599(7) 0.22268(6) 0.01264(16) Uani 1 1 d . . .
O3 O 0.95281(7) 0.99537(7) 0.14456(6) 0.01244(15) Uani 1 1 d . . .
O4 O 0.98637(7) 0.75634(7) 0.40333(6) 0.01365(16) Uani 1 1 d . . .
O5 O 1.04991(7) 0.93658(7) 0.32494(6) 0.01348(16) Uani 1 1 d . . .
O6 O 0.89093(7) 1.15994(7) 0.23632(6) 0.01262(16) Uani 1 1 d . . .
O7 O 0.69007(7) 1.19068(7) 0.33669(6) 0.01433(16) Uani 1 1 d . . .
O8 O 0.63937(7) 1.00254(8) 0.42918(6) 0.01385(16) Uani 1 1 d . . .
O9 O 0.76467(7) 0.79662(7) 0.39002(6) 0.01234(15) Uani 1 1 d . . .
O10 O 0.95127(8) 0.86789(8) 0.03535(6) 0.01528(16) Uani 1 1 d . . .
H10 H 0.9779 0.9201 -0.0133 0.023 Uiso 1 1 calc R . .
O11 O 1.17557(8) 0.74557(9) 0.47003(7) 0.02119(18) Uani 1 1 d . . .
H11 H 1.1841 0.6675 0.5049 0.032 Uiso 1 1 calc R . .
O12 O 0.72985(8) 1.37505(8) 0.23369(7) 0.02053(18) Uani 1 1 d . . .
H12 H 0.7889 1.3943 0.1968 0.031 Uiso 1 1 calc R . .
O13 O 0.81743(8) 1.01045(8) 0.49587(6) 0.01697(17) Uani 1 1 d . . .
H13 H 0.8342 1.0734 0.4929 0.025 Uiso 1 1 calc R . .
O14 O 0.56414(7) 0.83497(8) 0.47882(7) 0.01620(17) Uani 1 1 d . . .
H14 H 0.5059 0.8901 0.5070 0.024 Uiso 1 1 calc R . .
B21 B 0.90225(13) 0.57941(13) 0.12212(11) 0.0180(2) Uani 1 1 d . . .
O21 O 0.84146(11) 0.62542(10) 0.20802(8) 0.0341(2) Uani 1 1 d . . .
H21 H 0.8518 0.6928 0.2027 0.051 Uiso 1 1 calc R . .
O22 O 0.96184(8) 0.64001(8) 0.03590(6) 0.01696(17) Uani 1 1 d . . .
H22 H 0.9534 0.7106 0.0438 0.025 Uiso 1 1 calc R . .
O23 O 0.90438(10) 0.46243(9) 0.12402(8) 0.0276(2) Uani 1 1 d . . .
H23 H 0.9440 0.4425 0.0675 0.041 Uiso 1 1 calc R . .
C1 C 0.22151(11) 0.17712(11) 0.21749(9) 0.0173(2) Uani 1 1 d D . .
H1 H 0.1887 0.2568 0.1478 0.021 Uiso 1 1 calc R . .
C2 C 0.26861(12) 0.05214(13) 0.18528(10) 0.0230(3) Uani 1 1 d D . .
H2A H 0.1966 0.0554 0.1482 0.028 Uiso 1 1 calc R . .
H2B H 0.2963 -0.0276 0.2539 0.028 Uiso 1 1 calc R . .
C3 C 0.38320(13) 0.04179(14) 0.10508(10) 0.0259(3) Uani 1 1 d D . .
H3A H 0.4163 -0.0424 0.0879 0.031 Uiso 1 1 calc R . .
H3B H 0.3529 0.1170 0.0335 0.031 Uiso 1 1 calc R . .
C4 C 0.49356(12) 0.04477(14) 0.15676(11) 0.0261(3) Uani 1 1 d D . .
H4A H 0.5296 -0.0351 0.2245 0.031 Uiso 1 1 calc R . .
H4B H 0.5644 0.0422 0.1018 0.031 Uiso 1 1 calc R . .
C5 C 0.44447(12) 0.17025(13) 0.18914(10) 0.0233(3) Uani 1 1 d D . .
H5A H 0.4157 0.2499 0.1205 0.028 Uiso 1 1 calc R . .
H5B H 0.5162 0.1683 0.2256 0.028 Uiso 1 1 calc R . .
C6 C 0.33072(11) 0.17975(12) 0.27008(10) 0.0192(2) Uani 1 1 d D . .
H6A H 0.3613 0.1040 0.3413 0.023 Uiso 1 1 calc R . .
H6B H 0.2975 0.2636 0.2879 0.023 Uiso 1 1 calc R . .
N1 N 0.11194(9) 0.18617(10) 0.29902(8) 0.0188(2) Uani 1 1 d D . .
H1A H 0.0471 0.1826 0.2688 0.028 Uiso 1 1 calc R . .
H1B H 0.0805 0.2646 0.3132 0.028 Uiso 1 1 calc R . .
H1C H 0.1417 0.1168 0.3645 0.028 Uiso 1 1 calc R . .
C11 C 0.6033(2) 0.4218(2) 0.7352(2) 0.0178(4) Uani 0.869(4) 1 d PDU A 1
H11A H 0.6803 0.3690 0.6971 0.021 Uiso 0.869(4) 1 calc PR A 1
C12 C 0.5774(3) 0.3264(3) 0.8409(2) 0.0339(6) Uani 0.869(4) 1 d PDU A 1
H12A H 0.5637 0.2598 0.8211 0.041 Uiso 0.869(4) 1 calc PR A 1
H12B H 0.4969 0.3765 0.8761 0.041 Uiso 0.869(4) 1 calc PR A 1
C13 C 0.6919(2) 0.2544(3) 0.92510(19) 0.0382(6) Uani 0.869(4) 1 d PDU A 1
H13A H 0.6709 0.1963 0.9952 0.046 Uiso 0.869(4) 1 calc PR A 1
H13B H 0.7702 0.1971 0.8928 0.046 Uiso 0.869(4) 1 calc PR A 1
C14 C 0.72049(16) 0.3537(2) 0.95243(15) 0.0327(5) Uani 0.869(4) 1 d PDU A 1
H14A H 0.7973 0.3052 1.0040 0.039 Uiso 0.869(4) 1 calc PR A 1
H14B H 0.6452 0.4055 0.9912 0.039 Uiso 0.869(4) 1 calc PR A 1
C15 C 0.74699(17) 0.44874(16) 0.84519(16) 0.0315(5) Uani 0.869(4) 1 d PDU A 1
H15A H 0.8269 0.3977 0.8101 0.038 Uiso 0.869(4) 1 calc PR A 1
H15B H 0.7619 0.5151 0.8644 0.038 Uiso 0.869(4) 1 calc PR A 1
C16 C 0.63220(17) 0.52160(15) 0.76084(16) 0.0274(4) Uani 0.869(4) 1 d PDU A 1
H16A H 0.5541 0.5798 0.7928 0.033 Uiso 0.869(4) 1 calc PR A 1
H16B H 0.6537 0.5787 0.6903 0.033 Uiso 0.869(4) 1 calc PR A 1
N11 N 0.4867(3) 0.4932(3) 0.6572(3) 0.0176(5) Uani 0.869(4) 1 d PDU A 1
H11B H 0.4136 0.5301 0.6949 0.026 Uiso 0.869(4) 1 calc PR A 1
H11C H 0.4792 0.4341 0.6318 0.026 Uiso 0.869(4) 1 calc PR A 1
H11D H 0.4967 0.5587 0.5977 0.026 Uiso 0.869(4) 1 calc PR A 1
C21 C 0.6016(18) 0.4105(15) 0.7626(12) 0.018(4) Uiso 0.131(4) 1 d PDU A 2
H21A H 0.6901 0.3757 0.7297 0.021 Uiso 0.131(4) 1 calc PR A 2
C22 C 0.5832(14) 0.2956(13) 0.8422(11) 0.011(3) Uiso 0.131(4) 1 d PDU A 2
H22A H 0.5846 0.2373 0.8019 0.013 Uiso 0.131(4) 1 calc PR A 2
H22B H 0.4981 0.3264 0.8794 0.013 Uiso 0.131(4) 1 calc PR A 2
C23 C 0.6953(15) 0.2174(13) 0.9312(12) 0.022(3) Uiso 0.131(4) 1 d PDU A 2
H23A H 0.6836 0.1407 0.9875 0.026 Uiso 0.131(4) 1 calc PR A 2
H23B H 0.7798 0.1823 0.8942 0.026 Uiso 0.131(4) 1 calc PR A 2
C24 C 0.6957(14) 0.3078(14) 0.9890(12) 0.042(3) Uiso 0.131(4) 1 d PDU A 2
H24A H 0.7700 0.2578 1.0434 0.050 Uiso 0.131(4) 1 calc PR A 2
H24B H 0.6144 0.3354 1.0318 0.050 Uiso 0.131(4) 1 calc PR A 2
C25 C 0.7063(12) 0.4309(12) 0.9068(12) 0.034(3) Uiso 0.131(4) 1 d PDU A 2
H25A H 0.7914 0.4043 0.8691 0.041 Uiso 0.131(4) 1 calc PR A 2
H25B H 0.7020 0.4893 0.9483 0.041 Uiso 0.131(4) 1 calc PR A 2
C26 C 0.5949(11) 0.5091(10) 0.8171(10) 0.027(3) Uiso 0.131(4) 1 d PDU A 2
H26A H 0.5094 0.5440 0.8528 0.033 Uiso 0.131(4) 1 calc PR A 2
H26B H 0.6066 0.5852 0.7598 0.033 Uiso 0.131(4) 1 calc PR A 2
N21 N 0.506(2) 0.482(2) 0.6698(18) 0.019(5) Uiso 0.131(4) 1 d PDU A 2
H21B H 0.4982 0.4225 0.6452 0.028 Uiso 0.131(4) 1 calc PR A 2
H21C H 0.5320 0.5371 0.6122 0.028 Uiso 0.131(4) 1 calc PR A 2
H21D H 0.4270 0.5317 0.6944 0.028 Uiso 0.131(4) 1 calc PR A 2
O31 O 0.44197(8) 0.70180(8) 0.44171(8) 0.02183(18) Uani 1 1 d D . .
H31A H 0.4751(12) 0.7513(12) 0.4452(14) 0.033 Uiso 1 1 d D . .
H31B H 0.3595(5) 0.7426(13) 0.4455(14) 0.033 Uiso 1 1 d D . .
O32 O 0.06276(10) 0.39842(10) 0.38305(8) 0.0316(2) Uani 1 1 d D . .
H32A H 0.0455(16) 0.3627(15) 0.4511(6) 0.047 Uiso 1 1 d D . .
H32B H 0.0011(12) 0.4763(8) 0.3595(13) 0.047 Uiso 1 1 d D . .
O41 O 0.25718(10) 0.46884(11) 0.58075(9) 0.0269(3) Uani 0.877(2) 1 d PD B 1
H41A H 0.2312(19) 0.446(2) 0.6452(9) 0.040 Uiso 0.877(2) 1 d PD B 1
H41B H 0.236(2) 0.449(2) 0.5323(15) 0.040 Uiso 0.877(2) 1 d PD B 1
O42 O 0.2745(10) 0.4220(11) 0.4173(9) 0.0269(3) Uani 0.084(2) 1 d P C 2
O43 O 0.229(3) 0.482(3) 0.510(2) 0.0269(3) Uani 0.039(3) 1 d P D 3

loop_
_atom_site_aniso_label
_atom_site_aniso_U_11
_atom_site_aniso_U_22
_atom_site_aniso_U_33
_atom_site_aniso_U_23
_atom_site_aniso_U_13
_atom_site_aniso_U_12
B1 0.0118(5) 0.0118(5) 0.0106(5) -0.0048(4) 0.0023(4) -0.0066(4)
B2 0.0117(5) 0.0116(5) 0.0129(5) -0.0050(4) 0.0017(4) -0.0052(4)
B3 0.0115(5) 0.0137(5) 0.0123(5) -0.0063(4) 0.0040(4) -0.0083(4)
B4 0.0109(5) 0.0179(6) 0.0139(5) -0.0077(4) 0.0032(4) -0.0069(5)
B5 0.0142(5) 0.0145(5) 0.0143(5) -0.0069(4) 0.0016(4) -0.0073(5)
B6 0.0124(5) 0.0149(5) 0.0123(5) -0.0073(4) 0.0045(4) -0.0078(4)
B7 0.0125(5) 0.0168(5) 0.0107(5) -0.0058(4) 0.0014(4) -0.0084(4)
O1 0.0097(3) 0.0119(3) 0.0107(3) -0.0055(3) 0.0033(3) -0.0062(3)
O2 0.0174(4) 0.0137(3) 0.0111(3) -0.0065(3) 0.0043(3) -0.0097(3)
O3 0.0159(4) 0.0140(3) 0.0112(3) -0.0065(3) 0.0049(3) -0.0094(3)
O4 0.0118(3) 0.0141(4) 0.0153(4) -0.0039(3) -0.0003(3) -0.0064(3)
O5 0.0114(3) 0.0161(4) 0.0156(4) -0.0059(3) 0.0017(3) -0.0081(3)
O6 0.0133(4) 0.0134(4) 0.0152(4) -0.0074(3) 0.0042(3) -0.0082(3)
O7 0.0125(4) 0.0136(4) 0.0186(4) -0.0079(3) 0.0050(3) -0.0064(3)
O8 0.0127(4) 0.0173(4) 0.0171(4) -0.0101(3) 0.0069(3) -0.0097(3)
O9 0.0126(4) 0.0141(3) 0.0130(3) -0.0055(3) 0.0039(3) -0.0082(3)
O10 0.0253(4) 0.0157(4) 0.0111(3) -0.0056(3) 0.0056(3) -0.0147(3)
O11 0.0169(4) 0.0226(4) 0.0228(4) -0.0008(3) -0.0054(3) -0.0108(3)
O12 0.0195(4) 0.0138(4) 0.0283(4) -0.0084(3) 0.0093(3) -0.0085(3)
O13 0.0244(4) 0.0213(4) 0.0138(4) -0.0078(3) 0.0014(3) -0.0159(3)
O14 0.0149(4) 0.0202(4) 0.0215(4) -0.0134(3) 0.0088(3) -0.0118(3)
B21 0.0241(6) 0.0162(6) 0.0182(6) -0.0076(5) 0.0049(5) -0.0122(5)
O21 0.0612(7) 0.0295(5) 0.0324(5) -0.0227(4) 0.0292(5) -0.0357(5)
O22 0.0259(4) 0.0149(4) 0.0168(4) -0.0083(3) 0.0053(3) -0.0134(3)
O23 0.0456(6) 0.0249(5) 0.0275(5) -0.0181(4) 0.0218(4) -0.0268(4)
C1 0.0193(5) 0.0217(5) 0.0131(5) -0.0023(4) -0.0006(4) -0.0130(5)
C2 0.0301(6) 0.0305(6) 0.0192(6) -0.0107(5) 0.0030(5) -0.0208(5)
C3 0.0337(7) 0.0333(7) 0.0195(6) -0.0132(5) 0.0057(5) -0.0199(6)
C4 0.0244(6) 0.0335(7) 0.0223(6) -0.0117(5) 0.0046(5) -0.0133(5)
C5 0.0220(6) 0.0328(7) 0.0224(6) -0.0099(5) 0.0021(4) -0.0178(5)
C6 0.0203(6) 0.0251(6) 0.0190(5) -0.0095(5) 0.0011(4) -0.0140(5)
N1 0.0188(5) 0.0231(5) 0.0172(5) -0.0045(4) -0.0007(4) -0.0127(4)
C11 0.0147(8) 0.0174(9) 0.0209(11) -0.0093(8) 0.0001(8) -0.0043(6)
C12 0.0306(11) 0.0269(13) 0.0406(12) 0.0018(10) -0.0073(7) -0.0168(10)
C13 0.0329(10) 0.0295(12) 0.0384(11) 0.0088(10) -0.0099(7) -0.0138(10)
C14 0.0248(8) 0.0401(11) 0.0237(9) -0.0105(8) -0.0061(6) -0.0042(8)
C15 0.0334(9) 0.0264(8) 0.0371(11) -0.0067(7) -0.0155(7) -0.0130(7)
C16 0.0326(8) 0.0209(7) 0.0311(10) -0.0036(6) -0.0125(7) -0.0136(6)
N11 0.0152(11) 0.0181(9) 0.0216(10) -0.0111(7) -0.0011(7) -0.0051(8)
O31 0.0160(4) 0.0242(4) 0.0350(5) -0.0196(4) 0.0058(3) -0.0108(3)
O32 0.0328(5) 0.0277(5) 0.0217(5) -0.0034(4) 0.0050(4) -0.0074(4)
O41 0.0233(5) 0.0288(6) 0.0239(6) -0.0039(4) 0.0046(4) -0.0123(4)
O42 0.0233(5) 0.0288(6) 0.0239(6) -0.0039(4) 0.0046(4) -0.0123(4)
O43 0.0233(5) 0.0288(6) 0.0239(6) -0.0039(4) 0.0046(4) -0.0123(4)

loop_
_atom_type_symbol
_atom_type_description
_atom_type_scat_dispersion_real
_atom_type_scat_dispersion_imag
_atom_type_scat_source
C C 0.0033 0.0016 'International Tables Vol C Tables 4.2.6.8 and 6.1.1.4'
H H 0.0000 0.0000 'International Tables Vol C Tables 4.2.6.8 and 6.1.1.4'
B B 0.0013 0.0007 'International Tables Vol C Tables 4.2.6.8 and 6.1.1.4'
N N 0.0061 0.0033 'International Tables Vol C Tables 4.2.6.8 and 6.1.1.4'
O O 0.0106 0.0060 'International Tables Vol C Tables 4.2.6.8 and 6.1.1.4'

loop_
_geom_angle_atom_site_label_1
_geom_angle_atom_site_label_2
_geom_angle_atom_site_label_3
_geom_angle
O9 B1 O4 110.74(8)
O9 B1 O2 109.95(8)
O4 B1 O2 110.84(8)
O9 B1 O1 110.77(8)
O4 B1 O1 108.40(8)
O2 B1 O1 106.04(8)
O3 B2 O2 122.70(9)
O3 B2 O10 121.52(9)
O2 B2 O10 115.78(9)
O6 B3 O5 111.18(8)
O6 B3 O3 110.14(8)
O5 B3 O3 110.88(8)
O6 B3 O1 109.44(8)
O5 B3 O1 108.66(8)
O3 B3 O1 106.39(8)
O5 B4 O4 123.59(10)
O5 B4 O11 116.87(10)
O4 B4 O11 119.54(10)
O7 B5 O6 123.74(10)
O7 B5 O12 116.72(10)
O6 B5 O12 119.52(9)
O7 B6 O13 111.52(9)
O7 B6 O8 112.58(9)
O13 B6 O8 109.00(8)
O7 B6 O1 106.43(8)
O13 B6 O1 111.04(8)
O8 B6 O1 106.13(8)
O9 B7 O8 123.39(9)
O9 B7 O14 117.11(9)
O8 B7 O14 119.51(9)
B1 O1 B3 110.92(7)
B1 O1 B6 120.84(7)
B3 O1 B6 117.92(7)
B2 O2 B1 121.00(8)
B2 O3 B3 119.64(8)
B4 O4 B1 119.21(8)
B4 O5 B3 119.89(8)
B5 O6 B3 122.56(8)
B5 O7 B6 118.25(8)
B7 O8 B6 122.68(8)
B7 O9 B1 122.44(8)
B2 O10 H10 109.5
B4 O11 H11 109.5
B5 O12 H12 109.5
B6 O13 H13 109.5
B7 O14 H14 109.5
O21 B21 O22 124.77(10)
O21 B21 O23 116.77(10)
O22 B21 O23 118.45(10)
B21 O21 H21 109.5
B21 O22 H22 109.5
B21 O23 H23 109.5
N1 C1 C2 110.49(9)
N1 C1 C6 109.02(9)
C2 C1 C6 111.64(10)
N1 C1 H1 108.5
C2 C1 H1 108.5
C6 C1 H1 108.5
C1 C2 C3 109.96(10)
C1 C2 H2A 109.7
C3 C2 H2A 109.7
C1 C2 H2B 109.7
C3 C2 H2B 109.7
H2A C2 H2B 108.2
C4 C3 C2 111.27(10)
C4 C3 H3A 109.4
C2 C3 H3A 109.4
C4 C3 H3B 109.4
C2 C3 H3B 109.4
H3A C3 H3B 108.0
C5 C4 C3 110.78(11)
C5 C4 H4A 109.5
C3 C4 H4A 109.5
C5 C4 H4B 109.5
C3 C4 H4B 109.5
H4A C4 H4B 108.1
C4 C5 C6 110.51(10)
C4 C5 H5A 109.5
C6 C5 H5A 109.5
C4 C5 H5B 109.5
C6 C5 H5B 109.5
H5A C5 H5B 108.1
C1 C6 C5 110.40(9)
C1 C6 H6A 109.6
C5 C6 H6A 109.6
C1 C6 H6B 109.6
C5 C6 H6B 109.6
H6A C6 H6B 108.1
C1 N1 H1A 109.5
C1 N1 H1B 109.5
H1A N1 H1B 109.5
C1 N1 H1C 109.5
H1A N1 H1C 109.5
H1B N1 H1C 109.5
N11 C11 C16 110.13(18)
N11 C11 C12 108.8(2)
C16 C11 C12 112.0(2)
N11 C11 H11A 108.6
C16 C11 H11A 108.6
C12 C11 H11A 108.6
C11 C12 C13 110.75(19)
C11 C12 H12A 109.5
C13 C12 H12A 109.5
C11 C12 H12B 109.5
C13 C12 H12B 109.5
H12A C12 H12B 108.1
C14 C13 C12 110.9(2)
C14 C13 H13A 109.5
C12 C13 H13A 109.5
C14 C13 H13B 109.5
C12 C13 H13B 109.5
H13A C13 H13B 108.0
C13 C14 C15 110.59(14)
C13 C14 H14A 109.5
C15 C14 H14A 109.5
C13 C14 H14B 109.5
C15 C14 H14B 109.5
H14A C14 H14B 108.1
C14 C15 C16 111.11(14)
C14 C15 H15A 109.4
C16 C15 H15A 109.4
C14 C15 H15B 109.4
C16 C15 H15B 109.4
H15A C15 H15B 108.0
C11 C16 C15 110.22(14)
C11 C16 H16A 109.6
C15 C16 H16A 109.6
C11 C16 H16B 109.6
C15 C16 H16B 109.6
H16A C16 H16B 108.1
N21 C21 C22 111.0(14)
N21 C21 C26 108.8(14)
C22 C21 C26 113.6(11)
N21 C21 H21A 107.7
C22 C21 H21A 107.7
C26 C21 H21A 107.7
C21 C22 C23 108.1(11)
C21 C22 H22A 110.1
C23 C22 H22A 110.1
C21 C22 H22B 110.1
C23 C22 H22B 110.1
H22A C22 H22B 108.4
C24 C23 C22 109.8(11)
C24 C23 H23A 109.7
C22 C23 H23A 109.7
C24 C23 H23B 109.7
C22 C23 H23B 109.7
H23A C23 H23B 108.2
C23 C24 C25 112.4(11)
C23 C24 H24A 109.1
C25 C24 H24A 109.1
C23 C24 H24B 109.1
C25 C24 H24B 109.1
H24A C24 H24B 107.8
C24 C25 C26 110.8(10)
C24 C25 H25A 109.5
C26 C25 H25A 109.5
C24 C25 H25B 109.5
C26 C25 H25B 109.5
H25A C25 H25B 108.1
C21 C26 C25 106.5(9)
C21 C26 H26A 110.4
C25 C26 H26A 110.4
C21 C26 H26B 110.4
C25 C26 H26B 110.4
H26A C26 H26B 108.6
C21 N21 H21B 109.5
C21 N21 H21C 109.5
H21B N21 H21C 109.5
C21 N21 H21D 109.5
H21B N21 H21D 109.5
H21C N21 H21D 109.5
H31A O31 H31B 108.5(10)
H32A O32 H32B 106.7(11)
H41A O41 H41B 117.7(18)

loop_
_geom_bond_atom_site_label_1
_geom_bond_atom_site_label_2
_geom_bond_distance
B1 O9 1.4399(13)
B1 O4 1.4679(13)
B1 O2 1.4742(13)
B1 O1 1.5049(13)
B2 O3 1.3663(14)
B2 O2 1.3669(13)
B2 O10 1.3774(13)
B3 O6 1.4494(13)
B3 O5 1.4542(13)
B3 O3 1.4878(13)
B3 O1 1.5113(12)
B4 O5 1.3608(14)
B4 O4 1.3733(14)
B4 O11 1.3833(14)
B5 O7 1.3598(13)
B5 O6 1.3738(14)
B5 O12 1.3749(14)
B6 O7 1.4437(14)
B6 O13 1.4595(13)
B6 O8 1.4603(13)
B6 O1 1.5286(13)
B7 O9 1.3619(14)
B7 O8 1.3675(14)
B7 O14 1.3773(13)
O10 H10 0.8400
O11 H11 0.8400
O12 H12 0.8400
O13 H13 0.8400
O14 H14 0.8400
B21 O21 1.3535(15)
B21 O22 1.3626(14)
B21 O23 1.3706(15)
O21 H21 0.8400
O22 H22 0.8400
O23 H23 0.8400
C1 N1 1.5001(14)
C1 C2 1.5178(17)
C1 C6 1.5220(15)
C1 H1 1.0000
C2 C3 1.5307(17)
C2 H2A 0.9900
C2 H2B 0.9900
C3 C4 1.5298(18)
C3 H3A 0.9900
C3 H3B 0.9900
C4 C5 1.5216(18)
C4 H4A 0.9900
C4 H4B 0.9900
C5 C6 1.5298(16)
C5 H5A 0.9900
C5 H5B 0.9900
C6 H6A 0.9900
C6 H6B 0.9900
N1 H1A 0.9100
N1 H1B 0.9100
N1 H1C 0.9100
C11 N11 1.502(3)
C11 C16 1.511(2)
C11 C12 1.512(3)
C11 H11A 1.0000
C12 C13 1.532(3)
C12 H12A 0.9900
C12 H12B 0.9900
C13 C14 1.515(3)
C13 H13A 0.9900
C13 H13B 0.9900
C14 C15 1.523(3)
C14 H14A 0.9900
C14 H14B 0.9900
C15 C16 1.5347(19)
C15 H15A 0.9900
C15 H15B 0.9900
C16 H16A 0.9900
C16 H16B 0.9900
N11 H11B 0.9100
N11 H11C 0.9100
N11 H11D 0.9100
C21 N21 1.464(15)
C21 C22 1.466(14)
C21 C26 1.528(14)
C21 H21A 1.0000
C22 C23 1.547(14)
C22 H22A 0.9900
C22 H22B 0.9900
C23 C24 1.501(14)
C23 H23A 0.9900
C23 H23B 0.9900
C24 C25 1.512(14)
C24 H24A 0.9900
C24 H24B 0.9900
C25 C26 1.548(12)
C25 H25A 0.9900
C25 H25B 0.9900
C26 H26A 0.9900
C26 H26B 0.9900
N21 H21B 0.9100
N21 H21C 0.9100
N21 H21D 0.9100
O31 H31A 0.848(5)
O31 H31B 0.851(5)
O32 H32A 0.855(5)
O32 H32B 0.849(5)
O41 H41A 0.822(9)
O41 H41B 0.834(9)
O43 H41B 0.37(4)

loop_
_geom_hbond_atom_site_label_D
_geom_hbond_atom_site_label_H
_geom_hbond_atom_site_label_A
_geom_hbond_distance_DH
_geom_hbond_distance_HA
_geom_hbond_distance_DA
_geom_hbond_angle_DHA
_geom_hbond_site_symmetry_A
O10 H10 O3 0.84 1.89 2.7080(10) 164.2 2_775
O11 H11 O43 0.84 2.00 2.77(3) 151.5 1_655
O11 H11 O41 0.84 2.01 2.8246(14) 164.0 1_655
O12 H12 O23 0.84 1.83 2.6646(11) 169.9 1_565
O13 H13 O11 0.84 2.31 3.1155(11) 160.3 2_776
O14 H14 O8 0.84 1.87 2.7000(11) 170.6 2_676
O21 H21 O2 0.84 1.81 2.6318(11) 167.2 .
O22 H22 O10 0.84 1.82 2.6522(11) 169.0 .
O23 H23 O22 0.84 1.84 2.6684(11) 167.0 2_765
N1 H1A O6 0.91 2.05 2.9445(12) 167.6 1_445
N1 H1B O32 0.91 2.00 2.8734(15) 160.1 .
N1 H1C O13 0.91 1.83 2.7335(12) 172.7 2_666
N11 H11B O12 0.91 1.85 2.754(3) 172.2 2_676
N11 H11C O31 0.91 1.95 2.768(3) 148.9 2_666
N11 H11D O31 0.91 2.05 2.886(3) 151.9 .
N21 H21B O31 0.91 1.97 2.81(3) 152.7 2_666
N21 H21C O31 0.91 2.32 3.04(2) 135.7 .
N21 H21D O12 0.91 1.94 2.84(3) 172.4 2_676
O31 H31A O14 0.848(5) 1.889(6) 2.7259(11) 169.0(15) .
O31 H31B O11 0.851(5) 2.080(7) 2.8574(11) 151.6(13) 1_455
O32 H32A O4 0.855(5) 1.992(6) 2.8303(12) 166.4(17) 2_666
O32 H32B O21 0.849(5) 2.422(11) 3.1401(15) 142.8(16) 1_455
O41 H41A O21 0.822(9) 1.991(10) 2.8049(13) 170.3(19) 2_666
